data_1506776
loop_
_publ_author_name
'Lumb, Jean-Philip'
'Trauner, Dirk'

_publ_section_title
;
 Pericyclic reactions of prenylated naphthoquinones: biomimetic syntheses
 of mollugin and microphyllaquinone.
;
_journal_issue 26
_journal_name_full 'Organic letters'
_journal_page_first 5865
_journal_page_last 5868
_journal_paper_doi 10.1021/ol052472u
_journal_volume 7
_journal_year 2005
_chemical_formula_moiety 'C27 H20 O6 '
_chemical_formula_sum 'C27 H20 O6'
_chemical_formula_weight 440.45
_space_group_IT_number 14
_symmetry_cell_setting monoclinic
_symmetry_Int_Tables_number 14
_symmetry_space_group_name_Hall '-P 2ybc'
_symmetry_space_group_name_H-M 'P 1 21/c 1'
_audit_creation_date 'Mon Sep 12 14:50:40 2005'
_audit_creation_method 'by teXsan'
_cell_angle_alpha 90
_cell_angle_beta 109.702(4)
_cell_angle_gamma 90
_cell_formula_units_Z 4
_cell_length_a 15.450(4)
_cell_length_b 9.102(2)
_cell_length_c 15.6427(4)
_cell_measurement_reflns_used 1300
_cell_measurement_temperature 113.2
_cell_measurement_theta_max 24.5
_cell_measurement_theta_min 3.0
_cell_volume 2071.0(7)
_computing_cell_refinement 'Bruker-AXS SAINT v6.40'
_computing_data_collection 'Bruker-AXS SMART v5.054'
_computing_data_reduction 'Bruker-AXS SAINT v6.40'
_computing_publication_material teXsan
_computing_structure_refinement teXsan
_computing_structure_solution SIR97
_diffrn_measured_fraction_theta_full 0.9407
_diffrn_measured_fraction_theta_max 0.9407
_diffrn_measurement_device_type 'Bruker SMART 1000'
_diffrn_measurement_method \w-scans
_diffrn_radiation_type 'Mo K\a'
_diffrn_radiation_wavelength 0.7107
_diffrn_reflns_av_R_equivalents 0.066
_diffrn_reflns_limit_h_max 18
_diffrn_reflns_limit_h_min 0
_diffrn_reflns_limit_k_max 11
_diffrn_reflns_limit_k_min 0
_diffrn_reflns_limit_l_max 18
_diffrn_reflns_limit_l_min -19
_diffrn_reflns_number 9996
_diffrn_reflns_theta_full 26.39
_diffrn_reflns_theta_max 26.39
_diffrn_standards_decay_% 0
_diffrn_standards_interval_count 0
_diffrn_standards_interval_time 0
_diffrn_standards_number 0
_exptl_absorpt_coefficient_mu 0.100
_exptl_absorpt_correction_T_max 0.994
_exptl_absorpt_correction_T_min 0.746
_exptl_absorpt_correction_type empirical
_exptl_absorpt_process_details 'Blessing, 1995'
_exptl_crystal_colour 'dark red'
_exptl_crystal_density_diffrn 1.413
_exptl_crystal_density_method 'not measured'
_exptl_crystal_description blocklike
_exptl_crystal_F_000 920.00
_exptl_crystal_size_max 0.300
_exptl_crystal_size_mid 0.150
_exptl_crystal_size_min 0.060
_refine_diff_density_max 0.47
_refine_diff_density_min -0.48
_refine_ls_extinction_method none
_refine_ls_goodness_of_fit_ref 2.331
_refine_ls_hydrogen_treatment constr
_refine_ls_number_parameters 173
_refine_ls_number_reflns 1190
_refine_ls_R_factor_all 0.2090
_refine_ls_R_factor_gt 0.0908
_refine_ls_shift/su_max 0.0009
_refine_ls_structure_factor_coef F
_refine_ls_weighting_details 'w = 1/[\s^2^(Fo) + 0.00022|Fo|^2^]'
_refine_ls_weighting_scheme calc
_refine_ls_wR_factor_all 0.1194
_refine_ls_wR_factor_ref 0.0997
_reflns_number_gt 1190
_reflns_number_total 3996
_reflns_threshold_expression F^2^>2.0\s(F^2^)
_cod_data_source_file ol052472usi20051012_095127.cif
_cod_data_source_block jglmicr_for_JP_Lumb_@_-150
_cod_original_sg_symbol_H-M 'P 21/c     '
_cod_original_formula_sum 'C27 H20 O6 '
_cod_database_code 1506776

loop_
_symmetry_equiv_pos_as_xyz
x,y,z
-x,1/2+y,1/2-z
-x,-y,-z
x,1/2-y,1/2+z

loop_
_atom_site_label
_atom_site_type_symbol
_atom_site_fract_x
_atom_site_fract_y
_atom_site_fract_z
_atom_site_U_iso_or_equiv
_atom_site_adp_type
_atom_site_occupancy
_atom_site_calc_flag
O1 O 0.6308(6) 0.1505(9) 0.5789(6) 0.029(2) Uiso 1.00 d
O2 O 0.8557(6) 0.4675(8) 0.8519(6) 0.031(2) Uiso 1.00 d
O3 O 0.9061(5) 0.2519(8) 1.1414(5) 0.028(2) Uiso 1.00 d
O4 O 0.7936(6) -0.0480(8) 0.8159(6) 0.024(2) Uiso 1.00 d
O5 O 0.8129(6) 0.4765(9) 1.0569(6) 0.031(3) Uani 1.00 d
O6 O 0.7096(6) 0.4263(8) 0.9199(6) 0.029(3) Uani 1.00 d
C1 C 0.7690(8) 0.248(1) 0.8060(8) 0.013(3) Uiso 1.00 d
C2 C 0.7197(8) 0.164(1) 0.7330(9) 0.017(3) Uiso 1.00 d
C3 C 0.6794(9) 0.227(1) 0.6427(9) 0.024(4) Uiso 1.00 d
C4 C 0.6978(8) 0.384(1) 0.6302(8) 0.018(3) Uiso 1.00 d
C5 C 0.6582(9) 0.447(1) 0.5471(9) 0.026(4) Uiso 1.00 d
C6 C 0.6793(9) 0.594(1) 0.5317(9) 0.030(4) Uiso 1.00 d
C7 C 0.7364(8) 0.674(1) 0.6012(9) 0.022(3) Uiso 1.00 d
C8 C 0.7730(8) 0.612(1) 0.6871(8) 0.023(3) Uiso 1.00 d
C9 C 0.7548(8) 0.465(1) 0.7005(8) 0.015(3) Uiso 1.00 d
C10 C 0.7950(9) 0.401(1) 0.7914(9) 0.019(3) Uiso 1.00 d
C11 C 0.8037(8) 0.178(1) 0.8950(8) 0.016(3) Uiso 1.00 d
C12 C 0.8266(8) 0.255(1) 0.9812(8) 0.018(3) Uiso 1.00 d
C13 C 0.8804(8) 0.186(1) 1.0579(9) 0.019(3) Uiso 1.00 d
C14 C 0.9073(8) 0.036(1) 1.0565(8) 0.019(3) Uiso 1.00 d
C15 C 0.9650(8) -0.037(1) 1.1356(8) 0.026(4) Uiso 1.00 d
C16 C 0.9866(9) -0.184(1) 1.1318(9) 0.032(4) Uiso 1.00 d
C17 C 0.9532(9) -0.257(1) 1.0517(9) 0.032(4) Uiso 1.00 d
C18 C 0.8990(8) -0.193(1) 0.9729(8) 0.023(3) Uiso 1.00 d
C19 C 0.8748(8) -0.043(1) 0.9759(9) 0.016(3) Uiso 1.00 d
C20 C 0.8232(8) 0.030(1) 0.8934(8) 0.019(3) Uiso 1.00 d
C21 C 0.7080(8) 0.005(1) 0.7495(8) 0.018(3) Uiso 1.00 d
C22 C 0.6288(9) -0.022(1) 0.7809(8) 0.021(4) Uani 1.00 d
C23 C 0.5598(10) -0.113(1) 0.7442(8) 0.027(5) Uani 1.00 d
C24 C 0.487(1) -0.136(1) 0.788(1) 0.050(6) Uani 1.00 d
C25 C 0.542(1) -0.197(2) 0.660(1) 0.076(7) Uani 1.00 d
C26 C 0.7846(10) 0.394(1) 0.990(1) 0.028(5) Uani 1.00 d
C27 C 0.6667(10) 0.566(1) 0.9213(9) 0.042(5) Uani 1.00 d
H1 H 0.6162 0.3922 0.4993 0.0315 Uiso 1.00 calc
H2 H 0.6537 0.6367 0.4731 0.0355 Uiso 1.00 calc
H3 H 0.7513 0.7720 0.5911 0.0259 Uiso 1.00 calc
H4 H 0.8103 0.6698 0.7365 0.0274 Uiso 1.00 calc
H5 H 0.9889 0.0152 1.1912 0.0308 Uiso 1.00 calc
H6 H 1.0244 -0.2332 1.1848 0.0380 Uiso 1.00 calc
H7 H 0.9683 -0.3575 1.0503 0.0388 Uiso 1.00 calc
H8 H 0.8782 -0.2465 0.9177 0.0273 Uiso 1.00 calc
H9 H 0.6978 -0.0463 0.6942 0.0219 Uiso 1.00 calc
H10 H 0.6277 0.0313 0.8328 0.0250 Uiso 1.00 calc
H11 H 0.4584 -0.0452 0.7907 0.0602 Uiso 1.00 calc
H12 H 0.4425 -0.2037 0.7522 0.0602 Uiso 1.00 calc
H13 H 0.5150 -0.1745 0.8471 0.0602 Uiso 1.00 calc
H14 H 0.4852 -0.1680 0.6171 0.0914 Uiso 1.00 calc
H15 H 0.5902 -0.1798 0.6361 0.0914 Uiso 1.00 calc
H16 H 0.5402 -0.2992 0.6727 0.0914 Uiso 1.00 calc
H17 H 0.7091 0.6428 0.9233 0.0506 Uiso 1.00 calc
H18 H 0.6142 0.5763 0.8681 0.0506 Uiso 1.00 calc
H19 H 0.6483 0.5719 0.9734 0.0506 Uiso 1.00 calc
H20 H 0.8902 0.3516 1.1467 0.0336 Uiso 1.00 calc

loop_
_atom_site_aniso_label
_atom_site_aniso_U_11
_atom_site_aniso_U_22
_atom_site_aniso_U_33
_atom_site_aniso_U_12
_atom_site_aniso_U_13
_atom_site_aniso_U_23
O5 0.036(6) 0.021(5) 0.033(6) -0.002(5) 0.007(5) -0.011(5)
O6 0.039(7) 0.020(5) 0.017(6) 0.014(5) -0.006(5) -0.003(4)
C22 0.029(9) 0.010(7) 0.026(9) -0.006(7) 0.013(7) -0.007(6)
C23 0.04(1) 0.033(9) 0.009(9) -0.009(8) 0.007(8) -0.009(7)
C24 0.04(1) 0.030(10) 0.07(1) 0.004(8) 0.011(10) 0.023(8)
C25 0.05(1) 0.06(1) 0.12(2) -0.00(1) 0.02(1) -0.02(1)
C26 0.024(10) 0.014(8) 0.04(1) -0.005(7) 0.006(9) 0.005(8)
C27 0.04(1) 0.030(9) 0.04(1) 0.008(8) 0.003(8) -0.016(7)

loop_
_atom_type_symbol
_atom_type_description
_atom_type_scat_dispersion_real
_atom_type_scat_dispersion_imag
_atom_type_scat_source
O O 0.011 0.006
;International Tables for Crystallography
(1992, Vol. C, Tables 4.2.6.8 and 6.1.1.1)
;
C C 0.003 0.002
;International Tables for Crystallography
(1992, Vol. C, Tables 4.2.6.8 and 6.1.1.1)
;
H H 0.000 0.000
;International Tables for Crystallography
(1992, Vol. C, Table 6.1.1.2)
;

loop_
_geom_angle_atom_site_label_1
_geom_angle_atom_site_label_2
_geom_angle_atom_site_label_3
_geom_angle
_geom_angle_publ_flag
C20 O4 C21 114.6(9) ?
C26 O6 C27 117(1) ?
C2 C1 C10 119(1) ?
C2 C1 C11 118(1) ?
C10 C1 C11 121(1) ?
C1 C2 C3 121(1) ?
C1 C2 C21 117(1) ?
C3 C2 C21 121(1) ?
O1 C3 C2 120(1) ?
O1 C3 C4 121(1) ?
C2 C3 C4 118(1) ?
C3 C4 C5 119(1) ?
C3 C4 C9 120(1) ?
C5 C4 C9 120(1) ?
C4 C5 C6 120(1) ?
C5 C6 C7 119(1) ?
C6 C7 C8 120(1) ?
C7 C8 C9 119(1) ?
C4 C9 C8 120(1) ?
C4 C9 C10 120(1) ?
C8 C9 C10 119(1) ?
O2 C10 C1 120(1) ?
O2 C10 C9 120(1) ?
C1 C10 C9 118(1) ?
C1 C11 C12 124(1) ?
C1 C11 C20 114(1) ?
C12 C11 C20 119(1) ?
C11 C12 C13 118(1) ?
C11 C12 C26 122(1) ?
C13 C12 C26 118(1) ?
O3 C13 C12 122(1) ?
O3 C13 C14 116(1) ?
C12 C13 C14 121(1) ?
C13 C14 C15 122(1) ?
C13 C14 C19 119(1) ?
C15 C14 C19 118(1) ?
C14 C15 C16 120(1) ?
C15 C16 C17 119(1) ?
C16 C17 C18 123(1) ?
C17 C18 C19 117(1) ?
C14 C19 C18 120(1) ?
C14 C19 C20 119(1) ?
C18 C19 C20 119(1) ?
O4 C20 C11 121(1) ?
O4 C20 C19 118(1) ?
C11 C20 C19 119(1) ?
O4 C21 C2 108.2(9) ?
O4 C21 C22 111.0(9) ?
C2 C21 C22 112.5(9) ?
C21 C22 C23 126(1) ?
C22 C23 C24 120(1) ?
C22 C23 C25 126(1) ?
C24 C23 C25 112(1) ?
O5 C26 O6 121(1) ?
O5 C26 C12 124(1) ?
O6 C26 C12 113(1) ?
C13 O3 H20 120.033 no
C4 C5 H1 119.939 no
C6 C5 H1 119.928 no
C5 C6 H2 120.201 no
C7 C6 H2 120.196 no
C6 C7 H3 119.865 no
C8 C7 H3 119.896 no
C7 C8 H4 120.212 no
C9 C8 H4 120.208 no
C14 C15 H5 119.869 no
C16 C15 H5 119.871 no
C15 C16 H6 120.403 no
C17 C16 H6 120.357 no
C16 C17 H7 118.241 no
C18 C17 H7 118.228 no
C17 C18 H8 121.022 no
C19 C18 H8 121.027 no
O4 C21 H9 108.344 no
C2 C21 H9 108.354 no
C22 C21 H9 108.355 no
C21 C22 H10 116.714 no
C23 C22 H10 116.707 no
C23 C24 H11 109.454 no
C23 C24 H12 109.498 no
C23 C24 H13 109.465 no
H11 C24 H12 109.481 no
H11 C24 H13 109.440 no
H12 C24 H13 109.489 no
C23 C25 H14 109.473 no
C23 C25 H15 109.479 no
C23 C25 H16 109.520 no
H14 C25 H15 109.418 no
H14 C25 H16 109.463 no
H15 C25 H16 109.474 no
O6 C27 H17 109.500 no
O6 C27 H18 109.441 no
O6 C27 H19 109.456 no
H17 C27 H18 109.489 no
H17 C27 H19 109.495 no
H18 C27 H19 109.446 no

loop_
_geom_bond_atom_site_label_1
_geom_bond_atom_site_label_2
_geom_bond_distance
_geom_bond_publ_flag
O1 C3 1.24(1) yes
O2 C10 1.24(1) yes
O3 C13 1.37(1) yes
O4 C20 1.35(1) yes
O4 C21 1.46(1) yes
O5 C26 1.24(1) yes
O6 C26 1.34(1) yes
O6 C27 1.44(1) yes
C1 C2 1.37(1) yes
C1 C10 1.49(1) yes
C1 C11 1.46(1) yes
C2 C3 1.46(2) yes
C2 C21 1.49(1) yes
C3 C4 1.48(1) yes
C4 C5 1.36(2) yes
C4 C9 1.37(1) yes
C5 C6 1.42(2) yes
C6 C7 1.36(2) yes
C7 C8 1.39(1) yes
C8 C9 1.40(1) yes
C9 C10 1.47(1) yes
C11 C12 1.45(1) yes
C11 C20 1.38(1) yes
C12 C13 1.36(2) yes
C12 C26 1.45(2) yes
C13 C14 1.43(1) yes
C14 C15 1.42(1) yes
C14 C19 1.39(1) yes
C15 C16 1.38(1) yes
C16 C17 1.36(2) yes
C17 C18 1.37(2) yes
C18 C19 1.41(1) yes
C19 C20 1.43(1) yes
C21 C22 1.49(1) yes
C22 C23 1.32(2) yes
C23 C24 1.51(2) yes
C23 C25 1.47(2) yes
O3 H20 0.951 no
C5 H1 0.950 no
C6 H2 0.950 no
C7 H3 0.950 no
C8 H4 0.950 no
C15 H5 0.950 no
C16 H6 0.950 no
C17 H7 0.950 no
C18 H8 0.950 no
C21 H9 0.950 no
C22 H10 0.950 no
C24 H11 0.950 no
C24 H12 0.950 no
C24 H13 0.950 no
C25 H14 0.950 no
C25 H15 0.950 no
C25 H16 0.950 no
C27 H17 0.950 no
C27 H18 0.950 no
C27 H19 0.950 no

loop_
_geom_contact_atom_site_label_1
_geom_contact_atom_site_label_2
_geom_contact_distance
_geom_contact_site_symmetry_2
O1 C26 3.15(2) 4_554
O1 O5 3.17(1) 4_554
O1 O6 3.19(1) 4_554
O1 C27 3.35(2) 4_554
O2 C17 3.42(2) 3_757
O2 C16 3.50(2) 3_757
O2 C18 3.57(1) 1_565
O3 C4 3.40(1) 4_555
O3 C9 3.42(1) 4_555
O3 C16 3.42(2) 2_757
O3 C3 3.51(1) 4_555
O5 C17 3.28(1) 1_565
O5 C3 3.37(1) 4_555
O5 C7 3.54(1) 4_565
C2 C24 3.60(2) 2_656
C3 C24 3.35(2) 2_656
C3 C26 3.49(2) 4_554
C4 C13 3.44(2) 4_554
C4 C24 3.51(2) 2_656
C5 C13 3.59(2) 4_554
C6 C19 3.45(2) 4_554
C6 C27 3.51(2) 4_564
C7 C14 3.51(2) 4_554
C7 C27 3.55(2) 4_564
C7 C19 3.56(2) 4_554
C8 C15 3.40(2) 4_554
C11 C16 3.40(2) 3_757
C13 C17 3.60(2) 3_757
C13 C18 3.60(2) 3_757
C14 C18 3.48(2) 3_757
C14 C19 3.57(2) 3_757
C15 C20 3.45(2) 3_757
C15 C19 3.55(1) 3_757
C16 C20 3.40(2) 3_757

loop_
_geom_torsion_atom_site_label_1
_geom_torsion_atom_site_label_2
_geom_torsion_atom_site_label_3
_geom_torsion_atom_site_label_4
_geom_torsion
_geom_torsion_site_symmetry_1
_geom_torsion_site_symmetry_2
_geom_torsion_site_symmetry_3
_geom_torsion_site_symmetry_4
_geom_torsion_publ_flag
O1 C3 C2 C1 -175(1) 1_555 1_555 1_555 1_555 yes
O1 C3 C2 C21 3(1) 1_555 1_555 1_555 1_555 yes
O1 C3 C4 C5 1(1) 1_555 1_555 1_555 1_555 yes
O1 C3 C4 C9 -177(1) 1_555 1_555 1_555 1_555 yes
O2 C10 C1 C2 -163(1) 1_555 1_555 1_555 1_555 yes
O2 C10 C1 C11 8(1) 1_555 1_555 1_555 1_555 yes
O2 C10 C9 C4 170(1) 1_555 1_555 1_555 1_555 yes
O2 C10 C9 C8 -11(1) 1_555 1_555 1_555 1_555 yes
O3 C13 C12 C11 178(1) 1_555 1_555 1_555 1_555 yes
O3 C13 C12 C26 -9(1) 1_555 1_555 1_555 1_555 yes
O3 C13 C14 C15 -5(1) 1_555 1_555 1_555 1_555 yes
O3 C13 C14 C19 172.7(10) 1_555 1_555 1_555 1_555 yes
O4 C20 C11 C1 -13(1) 1_555 1_555 1_555 1_555 yes
O4 C20 C11 C12 172.3(10) 1_555 1_555 1_555 1_555 yes
O4 C20 C19 C14 178(1) 1_555 1_555 1_555 1_555 yes
O4 C20 C19 C18 4(1) 1_555 1_555 1_555 1_555 yes
O4 C21 C2 C1 -37(1) 1_555 1_555 1_555 1_555 yes
O4 C21 C2 C3 142(1) 1_555 1_555 1_555 1_555 yes
O4 C21 C22 C23 -112(1) 1_555 1_555 1_555 1_555 yes
O5 C26 O6 C27 4(1) 1_555 1_555 1_555 1_555 yes
O5 C26 C12 C11 -166(1) 1_555 1_555 1_555 1_555 yes
O5 C26 C12 C13 22(1) 1_555 1_555 1_555 1_555 yes
O6 C26 C12 C11 14(1) 1_555 1_555 1_555 1_555 yes
O6 C26 C12 C13 -156(1) 1_555 1_555 1_555 1_555 yes
C1 C2 C3 C4 3(1) 1_555 1_555 1_555 1_555 yes
C1 C2 C21 C22 85(1) 1_555 1_555 1_555 1_555 yes
C1 C10 C9 C4 -2(1) 1_555 1_555 1_555 1_555 yes
C1 C10 C9 C8 175(1) 1_555 1_555 1_555 1_555 yes
C1 C11 C12 C13 -162(1) 1_555 1_555 1_555 1_555 yes
C1 C11 C12 C26 25(1) 1_555 1_555 1_555 1_555 yes
C1 C11 C20 C19 167.2(10) 1_555 1_555 1_555 1_555 yes
C2 C1 C10 C9 9(1) 1_555 1_555 1_555 1_555 yes
C2 C1 C11 C12 -156(1) 1_555 1_555 1_555 1_555 yes
C2 C1 C11 C20 29(1) 1_555 1_555 1_555 1_555 yes
C2 C3 C4 C5 -177(1) 1_555 1_555 1_555 1_555 yes
C2 C3 C4 C9 3(1) 1_555 1_555 1_555 1_555 yes
C2 C21 O4 C20 53(1) 1_555 1_555 1_555 1_555 yes
C2 C21 C22 C23 125(1) 1_555 1_555 1_555 1_555 yes
C3 C2 C1 C10 -9(1) 1_555 1_555 1_555 1_555 yes
C3 C2 C1 C11 177(1) 1_555 1_555 1_555 1_555 yes
C3 C2 C21 C22 -94(1) 1_555 1_555 1_555 1_555 yes
C3 C4 C5 C6 -175(1) 1_555 1_555 1_555 1_555 yes
C3 C4 C9 C8 178(1) 1_555 1_555 1_555 1_555 yes
C3 C4 C9 C10 -3(1) 1_555 1_555 1_555 1_555 yes
C4 C3 C2 C21 -176.9(10) 1_555 1_555 1_555 1_555 yes
C4 C5 C6 C7 -2(1) 1_555 1_555 1_555 1_555 yes
C4 C9 C8 C7 -2(1) 1_555 1_555 1_555 1_555 yes
C5 C4 C9 C8 0(1) 1_555 1_555 1_555 1_555 yes
C5 C4 C9 C10 177(1) 1_555 1_555 1_555 1_555 yes
C5 C6 C7 C8 0(1) 1_555 1_555 1_555 1_555 yes
C6 C5 C4 C9 3(1) 1_555 1_555 1_555 1_555 yes
C6 C7 C8 C9 3(1) 1_555 1_555 1_555 1_555 yes
C7 C8 C9 C10 179(1) 1_555 1_555 1_555 1_555 yes
C9 C10 C1 C11 -178.0(10) 1_555 1_555 1_555 1_555 yes
C10 C1 C2 C21 170(1) 1_555 1_555 1_555 1_555 yes
C10 C1 C11 C12 30(1) 1_555 1_555 1_555 1_555 yes
C10 C1 C11 C20 -142(1) 1_555 1_555 1_555 1_555 yes
C11 C1 C2 C21 -2(1) 1_555 1_555 1_555 1_555 yes
C11 C12 C13 C14 -5(1) 1_555 1_555 1_555 1_555 yes
C11 C20 O4 C21 -29(1) 1_555 1_555 1_555 1_555 yes
C11 C20 C19 C14 -1(1) 1_555 1_555 1_555 1_555 yes
C11 C20 C19 C18 -176(1) 1_555 1_555 1_555 1_555 yes
C12 C11 C20 C19 -6(1) 1_555 1_555 1_555 1_555 yes
C12 C13 C14 C15 178(1) 1_555 1_555 1_555 1_555 yes
C12 C13 C14 C19 -2(1) 1_555 1_555 1_555 1_555 yes
C12 C26 O6 C27 -176(1) 1_555 1_555 1_555 1_555 yes
C13 C12 C11 C20 10(1) 1_555 1_555 1_555 1_555 yes
C13 C14 C15 C16 177(1) 1_555 1_555 1_555 1_555 yes
C13 C14 C19 C18 -178(1) 1_555 1_555 1_555 1_555 yes
C13 C14 C19 C20 6(1) 1_555 1_555 1_555 1_555 yes
C14 C13 C12 C26 166(1) 1_555 1_555 1_555 1_555 yes
C14 C15 C16 C17 0(1) 1_555 1_555 1_555 1_555 yes
C14 C19 C18 C17 1(1) 1_555 1_555 1_555 1_555 yes
C15 C14 C19 C18 0(1) 1_555 1_555 1_555 1_555 yes
C15 C14 C19 C20 -174(1) 1_555 1_555 1_555 1_555 yes
C15 C16 C17 C18 0(1) 1_555 1_555 1_555 1_555 yes
C16 C15 C14 C19 -1(1) 1_555 1_555 1_555 1_555 yes
C16 C17 C18 C19 -1(1) 1_555 1_555 1_555 1_555 yes
C17 C18 C19 C20 175(1) 1_555 1_555 1_555 1_555 yes
C19 C20 O4 C21 149(1) 1_555 1_555 1_555 1_555 yes
C20 O4 C21 C22 -69(1) 1_555 1_555 1_555 1_555 yes
C20 C11 C12 C26 -160(1) 1_555 1_555 1_555 1_555 yes
C21 C22 C23 C24 176(1) 1_555 1_555 1_555 1_555 yes
C21 C22 C23 C25 -5(2) 1_555 1_555 1_555 1_555 yes

loop_
_cod_related_entry_id
_cod_related_entry_code
_cod_related_entry_database
1 9836889 ChemSpider
